data_4324401
loop_
_publ_author_name
'Andrew R. Geisheimer'
'John E. C. Wren'
'Vladimir K. Michaelis'
'Masayuki Kobayashi'
'Ken Sakai'
'Scott Kroeker'
'Daniel B. Leznoff'

_publ_contact_author_address
; 
 Department of Chemistry
 Simon Fraser University
 Burnaby, British Columbia
 V5A 1S6
;
_publ_contact_author_email dleznoff@sfu.ca
_publ_contact_author_fax 778-782-3765
_publ_contact_author_name 'Daniel B. Leznoff'
_publ_contact_author_phone 778-782-4887
_publ_section_title
;
 Aggregation of [Au(CN)4]- Anions: Examination by Crystallography and 15N
 CP-MAS NMR and the Structural Factors Influencing Intermolecular Au...N
 Interactions
;
_journal_name_full 'Inorganic Chemistry'
_journal_page_first 1265
_journal_page_last 1274
_journal_paper_doi 10.1021/ic101782v
_journal_volume 50
_journal_year 2011
_chemical_formula_moiety 'C6 H13 N2, C4 N4 Au'
_chemical_formula_sum 'C10 H13 Au N6'
_chemical_formula_weight 414.22
_chemical_name_systematic ?
_space_group_IT_number 14
_symmetry_cell_setting monoclinic
_symmetry_space_group_name_Hall '-P 2ybc'
_symmetry_space_group_name_H-M 'P 1 21/c 1'
_atom_sites_solution_hydrogens geom
_atom_sites_solution_primary direct
_cell_angle_alpha 90
_cell_angle_beta 104.269(2)
_cell_angle_gamma 90
_cell_formula_units_Z 4
_cell_length_a 7.1769(3)
_cell_length_b 15.5957(5)
_cell_length_c 12.3167(4)
_cell_measurement_reflns_used 29316
_cell_measurement_temperature 293
_cell_measurement_theta_max 40.354
_cell_measurement_theta_min 2.149
_cell_volume 1336.06(8)
_computing_cell_refinement
;
 Bruker SMART
;
_computing_data_collection
;
 Bruker SMART
;
_computing_data_reduction
;
 Bruker SAINT
;
_computing_structure_refinement
;
 Crystals
;
_computing_structure_solution
; 
 SIR92 (Altomare et al, 1994) 
;
_diffrn_ambient_temperature 293
_diffrn_measured_fraction_theta_full 0.995
_diffrn_measured_fraction_theta_max 0.988
_diffrn_measurement_device_type 'Bruker SMART APEX II CCD area Detector'
_diffrn_measurement_method \w\f
_diffrn_radiation_monochromator graphite
_diffrn_radiation_type 'Mo K\a'
_diffrn_radiation_wavelength 0.71073
_diffrn_reflns_av_R_equivalents 0.044
_diffrn_reflns_limit_h_max 13
_diffrn_reflns_limit_h_min -10
_diffrn_reflns_limit_k_max 28
_diffrn_reflns_limit_k_min -27
_diffrn_reflns_limit_l_max 22
_diffrn_reflns_limit_l_min -22
_diffrn_reflns_number 29316
_diffrn_reflns_theta_full 37.126
_diffrn_reflns_theta_max 40.354
_diffrn_reflns_theta_min 2.149
_exptl_absorpt_coefficient_mu 11.000
_exptl_absorpt_correction_T_max 0.7479
_exptl_absorpt_correction_T_min 0.3274
_exptl_absorpt_correction_type multi-scan
_exptl_crystal_colour colourless
_exptl_crystal_density_diffrn 2.059
_exptl_crystal_description block
_exptl_crystal_F_000 776
_exptl_crystal_size_max 0.35
_exptl_crystal_size_mid 0.29
_exptl_crystal_size_min 0.25
_refine_diff_density_max 1.16
_refine_diff_density_min -0.73
_refine_ls_extinction_coef 67(3)
_refine_ls_extinction_method 'Larson (1970), Equation 22'
_refine_ls_goodness_of_fit_ref 1.2789
_refine_ls_hydrogen_treatment constr
_refine_ls_matrix_type full
_refine_ls_number_parameters 159
_refine_ls_number_reflns 3252
_refine_ls_number_restraints 0
_refine_ls_R_factor_all 0.1004
_refine_ls_R_factor_gt 0.0267
_refine_ls_shift/su_max 0.000125
_refine_ls_structure_factor_coef F
_refine_ls_weighting_details
;
 Method= Modified Sheldrick 
 w=1/[\s^2^(F^2^) + ( 0.01P)^2^ + 0.00P] 
 ,where P=(max(Fo^2^,0) + 2Fc^2^)/3  
;
_refine_ls_weighting_scheme calc
_refine_ls_wR_factor_all 0.0819
_refine_ls_wR_factor_gt 0.0314
_refine_ls_wR_factor_ref 0.0301
_reflns_limit_h_max 12
_reflns_limit_h_min -13
_reflns_limit_k_max 28
_reflns_limit_k_min 0
_reflns_limit_l_max 22
_reflns_limit_l_min 0
_reflns_number_gt 3468
_reflns_number_total 8361
_reflns_threshold_expression I>2.5\s(I)
_cod_data_source_file ic101782v_si_002_1.cif
_cod_data_source_block {[C6H13N2][Au(CN)4]}
_cod_depositor_comments
;

2022-02-23
Z value and formula fixed to values more according to usual
chemical conventions.                 miguel
;
_cod_original_formula_sum 'C20 H26 Au2 N12'
_cod_original_formula_weight 828.44
_cod_original_formula_moiety 'C20 H26 Au2 N12'
_cod_original_formula_units_Z 2
_cod_original_sg_symbol_H-M 'P 1 21/c 1 '
_cod_database_code 4324401

loop_
_symmetry_equiv_pos_as_xyz
x,y,z
-x,-y,-z
-x,y+1/2,-z+1/2
x,-y+1/2,z+1/2

loop_
_atom_site_label
_atom_site_type_symbol
_atom_site_fract_x
_atom_site_fract_y
_atom_site_fract_z
_atom_site_U_iso_or_equiv
_atom_site_occupancy
_atom_site_adp_type
_atom_site_refinement_flags_posn
Au1 Au 0.0000 0.5000 0.0000 0.0322 1.0000 Uani S
Au2 Au 0.0000 0.0000 0.0000 0.0442 1.0000 Uani S
N1 N 0.7206(4) 0.12328(17) 0.3739(2) 0.0366 1.0000 Uani .
N2 N 0.4832(4) 0.2316(2) 0.2725(3) 0.0525 1.0000 Uani .
N11 N 0.2717(4) 0.3497(2) 0.1093(3) 0.0550 1.0000 Uani .
N12 N 0.1777(5) 0.5047(2) -0.2080(3) 0.0632 1.0000 Uani .
N21 N 0.3203(6) 0.0902(3) -0.0896(4) 0.1038 1.0000 Uani .
N22 N -0.1029(6) 0.1769(2) 0.0913(3) 0.0808 1.0000 Uani .
C1 C 0.8218(4) 0.2010(2) 0.3547(3) 0.0460 1.0000 Uani .
C2 C 0.6786(6) 0.2696(2) 0.2964(4) 0.0593 1.0000 Uani .
C3 C 0.5848(5) 0.1456(2) 0.4408(3) 0.0483 1.0000 Uani .
C4 C 0.4309(6) 0.2068(3) 0.3764(4) 0.0649 1.0000 Uani .
C5 C 0.6152(5) 0.0886(2) 0.2683(3) 0.0463 1.0000 Uani .
C6 C 0.4793(5) 0.1545(3) 0.2008(3) 0.0611 1.0000 Uani .
C11 C 0.1740(4) 0.4047(2) 0.0681(3) 0.0386 1.0000 Uani .
C12 C 0.1146(4) 0.5031(2) -0.1324(3) 0.0415 1.0000 Uani .
C21 C 0.2059(6) 0.0573(3) -0.0573(4) 0.0660 1.0000 Uani .
C22 C -0.0645(6) 0.1125(3) 0.0589(4) 0.0574 1.0000 Uani .
H11 H 0.8951 0.2223 0.4244 0.062(4) 1.0000 Uiso R
H12 H 0.9053 0.1876 0.3080 0.062(4) 1.0000 Uiso R
H21 H 0.6850 0.3175 0.3448 0.077(4) 1.0000 Uiso R
H22 H 0.7075 0.2874 0.2286 0.077(4) 1.0000 Uiso R
H23 H 0.3948 0.2716 0.2343 0.069(4) 1.0000 Uiso R
H31 H 0.6525 0.1725 0.5083 0.067(4) 1.0000 Uiso R
H32 H 0.5249 0.0948 0.4581 0.067(4) 1.0000 Uiso R
H41 H 0.4247 0.2562 0.4205 0.089(4) 1.0000 Uiso R
H42 H 0.3094 0.1789 0.3586 0.089(4) 1.0000 Uiso R
H51 H 0.7035 0.0709 0.2266 0.064(4) 1.0000 Uiso R
H52 H 0.5427 0.0405 0.2819 0.064(4) 1.0000 Uiso R
H61 H 0.5201 0.1696 0.1356 0.077(4) 1.0000 Uiso R
H62 H 0.3526 0.1318 0.1796 0.077(4) 1.0000 Uiso R

loop_
_atom_site_aniso_label
_atom_site_aniso_U_11
_atom_site_aniso_U_22
_atom_site_aniso_U_33
_atom_site_aniso_U_23
_atom_site_aniso_U_13
_atom_site_aniso_U_12
Au1 0.03125(7) 0.02590(8) 0.03446(9) 0.00189(10) -0.00140(5) 0.00323(9)
Au2 0.05716(10) 0.03588(10) 0.03709(11) -0.00023(11) 0.00674(7) -0.00732(11)
N1 0.0408(13) 0.0345(16) 0.0325(15) 0.0044(12) 0.0051(12) 0.0093(11)
N2 0.0453(18) 0.053(2) 0.053(2) 0.0203(17) -0.0010(17) 0.0136(13)
N11 0.061(2) 0.047(2) 0.052(2) 0.0109(16) 0.0043(15) 0.0184(15)
N12 0.0639(19) 0.070(3) 0.057(2) 0.002(2) 0.0178(16) 0.0096(18)
N21 0.131(4) 0.086(3) 0.116(4) -0.041(3) 0.073(3) -0.059(3)
N22 0.126(3) 0.054(3) 0.072(3) 0.003(2) 0.042(2) 0.001(2)
C1 0.0441(17) 0.047(2) 0.043(2) 0.0031(18) 0.0030(15) 0.0020(15)
C2 0.057(2) 0.046(2) 0.066(3) 0.018(2) -0.003(2) -0.0035(18)
C3 0.059(2) 0.047(2) 0.039(2) 0.0088(17) 0.0123(17) 0.0123(17)
C4 0.069(3) 0.060(3) 0.075(3) 0.023(3) 0.035(2) 0.031(2)
C5 0.0501(19) 0.040(2) 0.048(2) -0.0063(18) 0.0096(16) -0.0009(15)
C6 0.066(3) 0.066(3) 0.039(2) 0.003(2) -0.0110(19) 0.001(2)
C11 0.0426(15) 0.0332(18) 0.0360(18) 0.0048(15) 0.0022(13) 0.0067(13)
C12 0.0411(13) 0.0382(18) 0.0415(18) 0.000(2) 0.0031(12) 0.0014(17)
C21 0.087(3) 0.051(3) 0.065(3) -0.019(2) 0.028(2) -0.021(2)
C22 0.076(3) 0.048(3) 0.051(3) 0.010(2) 0.021(2) -0.009(2)

loop_
_atom_type_symbol
_atom_type_scat_dispersion_real
_atom_type_scat_dispersion_imag
_atom_type_scat_Cromer_Mann_a1
_atom_type_scat_Cromer_Mann_b1
_atom_type_scat_Cromer_Mann_a2
_atom_type_scat_Cromer_Mann_b2
_atom_type_scat_Cromer_Mann_a3
_atom_type_scat_Cromer_Mann_b3
_atom_type_scat_Cromer_Mann_a4
_atom_type_scat_Cromer_Mann_b4
_atom_type_scat_Cromer_Mann_c
_atom_type_scat_source
C 0.0033 0.0016 2.3100 20.8439 1.0200 10.2075 1.5886 0.5687 0.8650 51.6512 0.2156 'International Tables Vol C 4.2.6.8 and 6.1.1.4'
H 0.0000 0.0000 0.4930 10.5109 0.3229 26.1257 0.1402 3.1424 0.0408 57.7998 0.0030 'International Tables Vol C 4.2.6.8 and 6.1.1.4'
N 0.0061 0.0033 12.2126 0.0057 3.1322 9.8933 2.0125 28.9975 1.1663 0.5826 -11.5290 'International Tables Vol C 4.2.6.8 and 6.1.1.4'
Au -2.0133 8.8022 16.8819 0.4611 18.5913 8.6216 25.5582 1.4826 5.8600 36.3956 12.0658 'International Tables Vol C 4.2.6.8 and 6.1.1.4'

loop_
_geom_angle_atom_site_label_1
_geom_angle_site_symmetry_1
_geom_angle_atom_site_label_2
_geom_angle_atom_site_label_3
_geom_angle_site_symmetry_3
_geom_angle
_geom_angle_publ_flag
C12 2_565 Au1 C11 2_565 91.16(14) yes
C12 2_565 Au1 C11 . 88.84(14) yes
C11 2_565 Au1 C11 . 179.994 yes
C12 2_565 Au1 C12 . 179.994 yes
C11 2_565 Au1 C12 . 88.84(14) yes
C11 . Au1 C12 . 91.16(14) yes
C12 2_565 Au1 N1 3_655 87.07(10) yes
C11 2_565 Au1 N1 3_655 90.55(10) yes
C11 . Au1 N1 3_655 89.45(10) yes
C12 . Au1 N1 3_655 92.93(10) yes
C12 2_565 Au1 N1 4_454 92.93(10) yes
C11 2_565 Au1 N1 4_454 89.45(10) yes
C11 . Au1 N1 4_454 90.55(10) yes
C12 . Au1 N1 4_454 87.07(10) yes
N1 3_655 Au1 N1 4_454 179.996 yes
C21 2_555 Au2 C22 2_555 89.60(16) yes
C21 2_555 Au2 C21 . 179.994 yes
C22 2_555 Au2 C21 . 90.40(16) yes
C21 2_555 Au2 C22 . 90.40(16) yes
C22 2_555 Au2 C22 . 179.994 yes
C21 . Au2 C22 . 89.60(16) yes
C1 . N1 C3 . 108.7(3) yes
C1 . N1 C5 . 109.7(3) yes
C3 . N1 C5 . 108.9(3) yes
C1 . N1 Au1 3_645 109.08(17) yes
C3 . N1 Au1 3_645 108.72(18) yes
C5 . N1 Au1 3_645 111.77(19) yes
C2 . N2 C4 . 111.3(3) yes
C2 . N2 C6 . 108.6(3) yes
C4 . N2 C6 . 109.3(4) yes
C2 . N2 H23 . 109.1 no
C4 . N2 H23 . 109.1 no
C6 . N2 H23 . 109.3 no
N1 . C1 C2 . 110.6(3) yes
N1 . C1 H11 . 109.3 no
C2 . C1 H11 . 109.6 no
N1 . C1 H12 . 109.2 no
C2 . C1 H12 . 108.6 no
H11 . C1 H12 . 109.5 no
C1 . C2 N2 . 107.8(3) yes
C1 . C2 H21 . 109.4 no
N2 . C2 H21 . 109.6 no
C1 . C2 H22 . 110.4 no
N2 . C2 H22 . 110.0 no
H21 . C2 H22 . 109.5 no
N1 . C3 C4 . 110.6(3) yes
N1 . C3 H31 . 109.2 no
C4 . C3 H31 . 109.2 no
N1 . C3 H32 . 109.2 no
C4 . C3 H32 . 109.2 no
H31 . C3 H32 . 109.5 no
C3 . C4 N2 . 108.1(3) yes
C3 . C4 H41 . 109.8 no
N2 . C4 H41 . 110.0 no
C3 . C4 H42 . 109.8 no
N2 . C4 H42 . 109.7 no
H41 . C4 H42 . 109.5 no
N1 . C5 C6 . 111.4(3) yes
N1 . C5 H51 . 109.0 no
C6 . C5 H51 . 108.9 no
N1 . C5 H52 . 109.1 no
C6 . C5 H52 . 109.0 no
H51 . C5 H52 . 109.5 no
C5 . C6 N2 . 107.9(3) yes
C5 . C6 H61 . 110.0 no
N2 . C6 H61 . 109.6 no
C5 . C6 H62 . 110.0 no
N2 . C6 H62 . 110.0 no
H61 . C6 H62 . 109.5 no
Au1 . C11 N11 . 178.3(3) yes
Au1 . C12 N12 . 179.3(3) yes
Au2 . C21 N21 . 179.3(5) yes
Au2 . C22 N22 . 179.1(4) yes

loop_
_geom_bond_atom_site_label_1
_geom_bond_atom_site_label_2
_geom_bond_site_symmetry_2
_geom_bond_distance
_geom_bond_publ_flag
Au1 C12 2_565 2.001(4) yes
Au1 C11 2_565 1.989(3) yes
Au1 C11 . 1.989(3) yes
Au1 C12 . 2.001(4) yes
Au1 N1 3_655 2.932(2) yes
Au1 N1 4_454 2.932(2) yes
Au2 C21 2_555 1.999(5) yes
Au2 C22 2_555 1.996(5) yes
Au2 C21 . 1.999(5) yes
Au2 C22 . 1.996(5) yes
N1 C1 . 1.462(4) yes
N1 C3 . 1.465(4) yes
N1 C5 . 1.439(4) yes
N2 C2 . 1.483(4) yes
N2 C4 . 1.472(5) yes
N2 C6 . 1.488(5) yes
N2 H23 . 0.930 no
N11 C11 . 1.145(4) yes
N12 C12 . 1.131(4) yes
N21 C21 . 1.121(4) yes
N22 C22 . 1.139(4) yes
C1 C2 . 1.534(4) yes
C1 H11 . 0.950 no
C1 H12 . 0.950 no
C2 H21 . 0.950 no
C2 H22 . 0.950 no
C3 C4 . 1.526(4) yes
C3 H31 . 0.950 no
C3 H32 . 0.950 no
C4 H41 . 0.950 no
C4 H42 . 0.950 no
C5 C6 . 1.516(4) yes
C5 H51 . 0.950 no
C5 H52 . 0.950 no
C6 H61 . 0.950 no
C6 H62 . 0.950 no

loop_
_geom_hbond_atom_site_label_D
_geom_hbond_atom_site_label_H
_geom_hbond_atom_site_label_A
_geom_hbond_site_symmetry_A
_geom_hbond_angle_DHA
_geom_hbond_distance_DH
_geom_hbond_distance_HA
_geom_hbond_distance_DA
_geom_hbond_publ_flag
C1 H11 N22 4_655 146 0.95 2.59 3.412(5) yes
N2 H23 N11 . 157 0.93 1.99 2.869(5) yes
C4 H41 N21 4_555 143 0.95 2.50 3.315(5) yes
